data_4066672
loop_
_publ_author_name
'Chin, Robert M.'
'Simonson, Andrew'
'Mauldin, Joshua'
'Criswell, Jared'
'Brennessel, William'

_publ_section_title
;
 Syntheses and Characterization of Ruthenium Complexes Containing a Doubly
 Linked Dicyclopentadienyl Ligand and Acetonitrile Ligands
;
_journal_issue 17
_journal_name_full Organometallics
_journal_page_first 3868
_journal_paper_doi 10.1021/om100566w
_journal_volume 29
_journal_year 2010
_chemical_formula_moiety 'C20 H18 Br O4 Ru2, C F3 O3 S'
_chemical_formula_sum 'C21 H18 Br F3 O7 Ru2 S'
_chemical_formula_weight 753.46
_chemical_name_common unimc07
_chemical_name_systematic
; 
 ? 
;
_space_group_IT_number 2
_symmetry_cell_setting triclinic
_symmetry_space_group_name_Hall '-P 1'
_symmetry_space_group_name_H-M 'P -1'
_atom_sites_solution_hydrogens geom
_atom_sites_solution_primary direct
_atom_sites_solution_secondary difmap
_audit_creation_method SHELXL-97
_cell_angle_alpha 72.481(3)
_cell_angle_beta 74.723(2)
_cell_angle_gamma 75.042(3)
_cell_formula_units_Z 4
_cell_length_a 13.4275(19)
_cell_length_b 13.843(2)
_cell_length_c 15.539(2)
_cell_measurement_reflns_used 4052
_cell_measurement_temperature 100.0(1)
_cell_measurement_theta_max 28.01
_cell_measurement_theta_min 2.33
_cell_volume 2606.4(6)
_computing_cell_refinement 'SAINT (Bruker, 2008)'
_computing_data_collection 'APEX2 (Bruker, 2009)'
_computing_data_reduction 'SAINT (Bruker, 2008)'
_computing_molecular_graphics 'SHELXTL (Sheldrick, 2008)'
_computing_publication_material 'SHELXTL (Sheldrick, 2008)'
_computing_structure_refinement 'SHELXL-97 (Sheldrick, 2008)'
_computing_structure_solution 'SIR97 (Altomare et al., 1999)'
_diffrn_ambient_temperature 100.0(1)
_diffrn_measured_fraction_theta_full 0.999
_diffrn_measured_fraction_theta_max 0.999
_diffrn_measurement_device_type 'Bruker SMART APEX II CCD Platform'
_diffrn_measurement_method 'area detector, \w scans per \f'
_diffrn_radiation_monochromator graphite
_diffrn_radiation_source 'fine-focus sealed tube'
_diffrn_radiation_type MoK\a
_diffrn_radiation_wavelength 0.71073
_diffrn_reflns_av_R_equivalents 0.0888
_diffrn_reflns_av_sigmaI/netI 0.1103
_diffrn_reflns_limit_h_max 16
_diffrn_reflns_limit_h_min -16
_diffrn_reflns_limit_k_max 17
_diffrn_reflns_limit_k_min -17
_diffrn_reflns_limit_l_max 19
_diffrn_reflns_limit_l_min -19
_diffrn_reflns_number 31493
_diffrn_reflns_theta_full 26.37
_diffrn_reflns_theta_max 26.37
_diffrn_reflns_theta_min 1.57
_diffrn_standards_number 0
_exptl_absorpt_coefficient_mu 2.831
_exptl_absorpt_correction_T_max 0.9199
_exptl_absorpt_correction_T_min 0.5498
_exptl_absorpt_correction_type multi-scan
_exptl_absorpt_process_details 'SADABS (Sheldrick, 2008)'
_exptl_crystal_colour yellow-orange
_exptl_crystal_density_diffrn 1.920
_exptl_crystal_density_method 'not measured'
_exptl_crystal_description plate
_exptl_crystal_F_000 1464
_exptl_crystal_size_max 0.24
_exptl_crystal_size_mid 0.14
_exptl_crystal_size_min 0.03
_refine_diff_density_max 1.706
_refine_diff_density_min -0.780
_refine_diff_density_rms 0.181
_refine_ls_extinction_method none
_refine_ls_goodness_of_fit_ref 0.954
_refine_ls_hydrogen_treatment constr
_refine_ls_matrix_type full
_refine_ls_number_parameters 682
_refine_ls_number_reflns 10660
_refine_ls_number_restraints 151
_refine_ls_restrained_S_all 0.952
_refine_ls_R_factor_all 0.1019
_refine_ls_R_factor_gt 0.0569
_refine_ls_shift/su_max 0.001
_refine_ls_shift/su_mean 0.000
_refine_ls_structure_factor_coef Fsqd
_refine_ls_weighting_details 'calc w=1/[\s^2^(Fo^2^)+(0.0646P)^2^+0.0000P] where P=(Fo^2^+2Fc^2^)/3'
_refine_ls_weighting_scheme calc
_refine_ls_wR_factor_gt 0.1254
_refine_ls_wR_factor_ref 0.1402
_reflns_number_gt 6392
_reflns_number_total 10660
_reflns_threshold_expression >2sigma(I)
_cod_data_source_file om100566w_si_001.cif
_cod_data_source_block 4
_cod_original_sg_symbol_H-M P-1
_cod_database_code 4066672

loop_
_symmetry_equiv_pos_as_xyz
'x, y, z'
'-x, -y, -z'

loop_
_atom_site_label
_atom_site_type_symbol
_atom_site_fract_x
_atom_site_fract_y
_atom_site_fract_z
_atom_site_U_iso_or_equiv
_atom_site_adp_type
_atom_site_occupancy
_atom_site_symmetry_multiplicity
_atom_site_calc_flag
_atom_site_refinement_flags
_atom_site_disorder_assembly
_atom_site_disorder_group
Ru1 Ru 0.56650(5) 0.29400(5) 0.70044(5) 0.02514(17) Uani 1 1 d . . .
Ru2 Ru 0.31759(5) 0.53351(5) 0.70935(5) 0.02530(17) Uani 1 1 d . . .
Br1 Br 0.43129(6) 0.41447(6) 0.60941(6) 0.0272(2) Uani 1 1 d . . .
C1 C 0.6601(7) 0.3848(7) 0.6421(6) 0.037(2) Uani 1 1 d . . .
O1 O 0.7197(5) 0.4407(6) 0.6082(5) 0.0534(19) Uani 1 1 d . . .
C2 C 0.6241(7) 0.2212(7) 0.6073(6) 0.031(2) Uani 1 1 d . . .
O2 O 0.6635(5) 0.1740(5) 0.5545(5) 0.0439(17) Uani 1 1 d . . .
C3 C 0.4043(7) 0.6342(8) 0.6495(7) 0.038(2) Uani 1 1 d . . .
O3 O 0.4521(6) 0.6952(5) 0.6182(5) 0.056(2) Uani 1 1 d . . .
C4 C 0.2282(7) 0.5998(7) 0.6218(7) 0.035(2) Uani 1 1 d . . .
O4 O 0.1712(6) 0.6409(5) 0.5745(5) 0.0510(19) Uani 1 1 d . . .
C21 C 0.5088(6) 0.3179(6) 0.8433(5) 0.0245(18) Uani 1 1 d . . .
C22 C 0.4429(6) 0.2560(6) 0.8338(5) 0.0249(18) Uani 1 1 d . . .
C23 C 0.5090(7) 0.1647(6) 0.8131(6) 0.031(2) Uani 1 1 d . . .
H23 H 0.4865 0.1112 0.8012 0.037 Uiso 1 1 calc R . .
C24 C 0.6134(7) 0.1663(7) 0.8132(6) 0.033(2) Uani 1 1 d . . .
H24 H 0.6732 0.1138 0.8024 0.040 Uiso 1 1 calc R . .
C25 C 0.6134(7) 0.2618(6) 0.8325(6) 0.0282(19) Uani 1 1 d . . .
H25 H 0.6731 0.2833 0.8371 0.034 Uiso 1 1 calc R . .
C26 C 0.3587(6) 0.4626(6) 0.8479(6) 0.0252(18) Uani 1 1 d . . .
C27 C 0.2931(6) 0.4019(6) 0.8379(5) 0.0246(18) Uani 1 1 d . . .
C28 C 0.1962(6) 0.4657(7) 0.8249(6) 0.032(2) Uani 1 1 d . . .
H28 H 0.1384 0.4456 0.8153 0.038 Uiso 1 1 calc R . .
C29 C 0.1996(7) 0.5662(7) 0.8287(6) 0.036(2) Uani 1 1 d . . .
H29 H 0.1439 0.6247 0.8223 0.043 Uiso 1 1 calc R . .
C30 C 0.2976(7) 0.5647(7) 0.8432(6) 0.032(2) Uani 1 1 d . . .
H30 H 0.3203 0.6216 0.8490 0.039 Uiso 1 1 calc R . .
C31 C 0.4665(6) 0.4197(6) 0.8706(5) 0.0230(18) Uani 1 1 d . . .
C32 C 0.5425(7) 0.4945(6) 0.8238(6) 0.032(2) Uani 1 1 d . . .
H32A H 0.5503 0.5101 0.7568 0.048 Uiso 1 1 calc R . .
H32B H 0.6113 0.4627 0.8404 0.048 Uiso 1 1 calc R . .
H32C H 0.5147 0.5585 0.8442 0.048 Uiso 1 1 calc R . .
C33 C 0.4575(7) 0.3968(7) 0.9753(5) 0.0281(19) Uani 1 1 d . . .
H33A H 0.4171 0.3419 1.0068 0.042 Uiso 1 1 calc R . .
H33B H 0.4217 0.4593 0.9963 0.042 Uiso 1 1 calc R . .
H33C H 0.5281 0.3745 0.9895 0.042 Uiso 1 1 calc R . .
C34 C 0.3248(6) 0.2859(6) 0.8488(6) 0.0270(19) Uani 1 1 d . . .
C35 C 0.2776(7) 0.2475(6) 0.7897(6) 0.030(2) Uani 1 1 d . . .
H35A H 0.3057 0.2761 0.7245 0.045 Uiso 1 1 calc R . .
H35B H 0.2009 0.2698 0.8026 0.045 Uiso 1 1 calc R . .
H35C H 0.2957 0.1720 0.8039 0.045 Uiso 1 1 calc R . .
C36 C 0.2818(7) 0.2339(7) 0.9509(6) 0.034(2) Uani 1 1 d . . .
H36A H 0.3057 0.1589 0.9621 0.051 Uiso 1 1 calc R . .
H36B H 0.2047 0.2504 0.9636 0.051 Uiso 1 1 calc R . .
H36C H 0.3078 0.2595 0.9915 0.051 Uiso 1 1 calc R . .
Ru3 Ru 0.08049(5) 0.06823(5) 0.63291(5) 0.02484(17) Uani 1 1 d . . .
Ru4 Ru 0.20187(5) 0.20864(5) 0.35479(5) 0.02661(17) Uani 1 1 d . . .
Br2 Br 0.07776(8) 0.09468(8) 0.46450(7) 0.0441(3) Uani 1 1 d . . .
C5 C 0.1095(8) -0.0755(7) 0.6507(8) 0.051(3) Uani 1 1 d U . .
O5 O 0.1341(6) -0.1633(5) 0.6621(7) 0.075(3) Uani 1 1 d U . .
C6 C -0.0647(7) 0.0715(10) 0.6644(8) 0.062(3) Uani 1 1 d U . .
O6 O -0.1538(6) 0.0824(8) 0.6834(8) 0.098(3) Uani 1 1 d U . .
C7 C 0.2681(8) 0.1058(9) 0.2912(10) 0.067(4) Uani 1 1 d U . .
O7 O 0.3177(6) 0.0475(7) 0.2533(8) 0.096(3) Uani 1 1 d U . .
C8 C 0.1040(9) 0.2625(8) 0.2766(8) 0.056(3) Uani 1 1 d U . .
O8 O 0.0471(7) 0.2995(7) 0.2275(7) 0.087(3) Uani 1 1 d U . .
C61 C 0.2239(6) 0.1311(6) 0.6149(6) 0.0210(12) Uani 1 1 d . . .
C62 C 0.1341(6) 0.2162(5) 0.6153(6) 0.0199(12) Uani 1 1 d . . .
C63 C 0.0656(6) 0.1924(6) 0.7012(6) 0.0271(19) Uani 1 1 d . . .
H63 H 0.0001 0.2345 0.7204 0.032 Uiso 1 1 calc R . .
C64 C 0.1101(7) 0.0949(6) 0.7550(6) 0.031(2) Uani 1 1 d . . .
H64 H 0.0795 0.0604 0.8153 0.037 Uiso 1 1 calc R . .
C65 C 0.2087(6) 0.0595(6) 0.7012(6) 0.030(2) Uani 1 1 d . . .
H65 H 0.2566 -0.0026 0.7205 0.036 Uiso 1 1 calc R . .
C66 C 0.2926(6) 0.2122(6) 0.4548(6) 0.0199(12) Uani 1 1 d . . .
C67 C 0.2038(6) 0.2959(6) 0.4544(6) 0.0210(12) Uani 1 1 d . . .
C68 C 0.2113(6) 0.3621(6) 0.3666(6) 0.0273(19) Uani 1 1 d . . .
H68 H 0.1633 0.4243 0.3480 0.033 Uiso 1 1 calc R . .
C69 C 0.3056(7) 0.3192(6) 0.3088(6) 0.030(2) Uani 1 1 d . . .
H69 H 0.3295 0.3471 0.2449 0.036 Uiso 1 1 calc R . .
C70 C 0.3551(7) 0.2294(6) 0.3639(6) 0.0286(19) Uani 1 1 d . . .
H70 H 0.4199 0.1868 0.3440 0.034 Uiso 1 1 calc R . .
C71 C 0.3189(6) 0.1295(5) 0.5383(6) 0.0209(17) Uani 1 1 d . . .
C72 C 0.3580(6) 0.0233(6) 0.5179(7) 0.032(2) Uani 1 1 d . . .
H72A H 0.3012 0.0030 0.5028 0.048 Uiso 1 1 calc R . .
H72B H 0.3801 -0.0274 0.5722 0.048 Uiso 1 1 calc R . .
H72C H 0.4179 0.0261 0.4656 0.048 Uiso 1 1 calc R . .
C73 C 0.4080(6) 0.1564(6) 0.5677(6) 0.0245(18) Uani 1 1 d . . .
H73A H 0.3866 0.2268 0.5759 0.037 Uiso 1 1 calc R . .
H73B H 0.4722 0.1515 0.5200 0.037 Uiso 1 1 calc R . .
H73C H 0.4215 0.1078 0.6259 0.037 Uiso 1 1 calc R . .
C74 C 0.1239(6) 0.3136(6) 0.5405(6) 0.0219(18) Uani 1 1 d . . .
C75 C 0.0114(6) 0.3541(6) 0.5228(6) 0.029(2) Uani 1 1 d . . .
H75A H -0.0107 0.3018 0.5052 0.043 Uiso 1 1 calc R . .
H75B H 0.0096 0.4175 0.4730 0.043 Uiso 1 1 calc R . .
H75C H -0.0364 0.3688 0.5790 0.043 Uiso 1 1 calc R . .
C76 C 0.1572(6) 0.3948(6) 0.5710(6) 0.029(2) Uani 1 1 d . . .
H76A H 0.2294 0.3698 0.5811 0.044 Uiso 1 1 calc R . .
H76B H 0.1098 0.4064 0.6284 0.044 Uiso 1 1 calc R . .
H76C H 0.1534 0.4597 0.5229 0.044 Uiso 1 1 calc R . .
S1 S 0.0794(2) 0.5997(2) 0.18665(19) 0.0481(7) Uani 1 1 d D . .
O9 O 0.0335(5) 0.5174(6) 0.2517(5) 0.059(2) Uani 1 1 d . . .
O10 O 0.1550(6) 0.6330(7) 0.2115(6) 0.073(3) Uani 1 1 d . . .
O11 O 0.0002(6) 0.6827(6) 0.1442(5) 0.061(2) Uani 1 1 d . . .
C9 C 0.1555(9) 0.5473(10) 0.0924(8) 0.060(3) Uani 1 1 d D . .
F1 F 0.2067(6) 0.6127(6) 0.0277(5) 0.088(2) Uani 1 1 d . . .
F2 F 0.0917(5) 0.5191(6) 0.0524(5) 0.080(2) Uani 1 1 d . . .
F3 F 0.2219(5) 0.4616(6) 0.1206(5) 0.076(2) Uani 1 1 d . . .
S2 S 0.401(3) 0.838(3) 0.8155(17) 0.0442(8) Uani 0.29(2) 1 d PD A 1
O12 O 0.461(4) 0.735(4) 0.833(4) 0.050(8) Uani 0.29(2) 1 d PDU A 1
O13 O 0.444(5) 0.908(5) 0.7325(18) 0.049(3) Uani 0.29(2) 1 d PD A 1
O14 O 0.289(3) 0.849(3) 0.836(3) 0.074(10) Uani 0.29(2) 1 d PDU A 1
C10 C 0.416(2) 0.8892(19) 0.9034(16) 0.064(6) Uani 0.29(2) 1 d PD A 1
F4 F 0.358(3) 0.9824(18) 0.899(3) 0.083(11) Uani 0.29(2) 1 d PDU A 1
F5 F 0.385(3) 0.832(2) 0.9866(14) 0.072(9) Uani 0.29(2) 1 d PDU A 1
F6 F 0.513(3) 0.897(3) 0.898(3) 0.099(9) Uani 0.29(2) 1 d PDU A 1
S2' S 0.4041(11) 0.8365(12) 0.8084(7) 0.0442(8) Uani 0.71(2) 1 d PD A 5
O12' O 0.4830(16) 0.7453(17) 0.8291(19) 0.083(8) Uani 0.71(2) 1 d PDU A 5
O13' O 0.442(2) 0.922(2) 0.7395(9) 0.049(3) Uani 0.71(2) 1 d PD A 5
O14' O 0.3042(12) 0.8212(12) 0.8028(13) 0.068(5) Uani 0.71(2) 1 d PDU A 5
C10' C 0.3685(12) 0.8818(8) 0.9106(8) 0.064(6) Uani 0.71(2) 1 d PD A 5
F4' F 0.3067(16) 0.9732(9) 0.8991(12) 0.103(7) Uani 0.71(2) 1 d PDU A 5
F5' F 0.3207(13) 0.8186(9) 0.9825(7) 0.073(4) Uani 0.71(2) 1 d PDU A 5
F6' F 0.4519(16) 0.8910(11) 0.9345(11) 0.100(6) Uani 0.71(2) 1 d PDU A 5

loop_
_atom_site_aniso_label
_atom_site_aniso_U_11
_atom_site_aniso_U_22
_atom_site_aniso_U_33
_atom_site_aniso_U_23
_atom_site_aniso_U_13
_atom_site_aniso_U_12
Ru1 0.0199(3) 0.0302(4) 0.0310(4) -0.0147(3) -0.0066(3) -0.0046(3)
Ru2 0.0239(4) 0.0250(4) 0.0320(4) -0.0099(3) -0.0125(3) -0.0032(3)
Br1 0.0281(5) 0.0291(5) 0.0273(5) -0.0090(4) -0.0085(4) -0.0055(3)
C1 0.040(6) 0.050(6) 0.029(5) -0.026(5) 0.003(4) -0.014(5)
O1 0.047(4) 0.077(5) 0.048(5) -0.028(4) 0.007(4) -0.035(4)
C2 0.027(5) 0.038(5) 0.032(5) -0.009(4) -0.010(4) -0.007(4)
O2 0.037(4) 0.055(4) 0.049(4) -0.032(4) -0.011(3) 0.000(3)
C3 0.038(6) 0.045(6) 0.036(6) -0.013(5) -0.013(5) -0.007(5)
O3 0.071(5) 0.050(5) 0.057(5) 0.002(4) -0.027(4) -0.033(4)
C4 0.042(6) 0.026(5) 0.045(6) -0.017(4) -0.013(5) -0.007(4)
O4 0.061(5) 0.040(4) 0.065(5) -0.015(4) -0.047(4) 0.005(3)
C21 0.026(4) 0.026(4) 0.017(4) -0.004(4) -0.003(4) 0.000(3)
C22 0.024(4) 0.031(5) 0.020(4) -0.008(4) -0.006(4) -0.005(4)
C23 0.040(5) 0.025(5) 0.030(5) -0.007(4) -0.014(4) -0.005(4)
C24 0.032(5) 0.028(5) 0.039(5) -0.008(4) -0.010(4) -0.001(4)
C25 0.031(5) 0.032(5) 0.030(5) -0.016(4) -0.018(4) 0.001(4)
C26 0.019(4) 0.030(5) 0.030(5) -0.011(4) -0.007(4) -0.003(3)
C27 0.028(5) 0.024(4) 0.021(4) 0.002(4) -0.006(4) -0.011(3)
C28 0.019(4) 0.044(5) 0.037(5) -0.017(4) -0.008(4) -0.003(4)
C29 0.022(5) 0.052(6) 0.037(5) -0.021(5) -0.005(4) -0.001(4)
C30 0.029(5) 0.031(5) 0.038(5) -0.015(4) -0.006(4) -0.001(4)
C31 0.025(4) 0.028(4) 0.025(4) -0.016(4) -0.014(4) -0.001(3)
C32 0.031(5) 0.025(5) 0.042(5) -0.014(4) -0.010(4) -0.002(4)
C33 0.031(5) 0.036(5) 0.025(5) -0.013(4) -0.010(4) -0.008(4)
C34 0.025(4) 0.026(4) 0.032(5) -0.008(4) -0.003(4) -0.010(4)
C35 0.030(5) 0.032(5) 0.034(5) -0.012(4) -0.004(4) -0.013(4)
C36 0.036(5) 0.035(5) 0.030(5) -0.005(4) -0.003(4) -0.012(4)
Ru3 0.0181(3) 0.0213(3) 0.0396(4) -0.0111(3) -0.0081(3) -0.0051(3)
Ru4 0.0245(4) 0.0269(4) 0.0357(4) -0.0128(3) -0.0098(3) -0.0077(3)
Br2 0.0517(6) 0.0574(6) 0.0409(6) -0.0135(5) -0.0105(5) -0.0385(5)
C5 0.051(6) 0.029(5) 0.088(8) -0.008(5) -0.043(6) -0.013(4)
O5 0.084(6) 0.026(4) 0.138(8) -0.017(5) -0.074(5) -0.003(4)
C6 0.020(5) 0.104(8) 0.094(8) -0.080(7) 0.019(5) -0.031(5)
O6 0.035(4) 0.150(8) 0.156(8) -0.123(7) 0.022(5) -0.038(5)
C7 0.036(6) 0.063(7) 0.120(10) -0.066(7) 0.022(6) -0.027(5)
O7 0.048(5) 0.101(7) 0.169(9) -0.101(7) 0.030(5) -0.037(5)
C8 0.075(7) 0.044(6) 0.073(7) -0.005(5) -0.050(6) -0.030(5)
O8 0.097(6) 0.077(6) 0.112(7) 0.012(5) -0.083(6) -0.038(5)
C61 0.015(3) 0.021(3) 0.034(3) -0.006(3) -0.011(3) -0.009(2)
C62 0.013(3) 0.017(3) 0.035(3) -0.011(3) -0.007(2) -0.006(2)
C63 0.018(4) 0.028(5) 0.044(5) -0.019(4) -0.008(4) -0.006(3)
C64 0.040(5) 0.029(5) 0.032(5) -0.006(4) -0.011(4) -0.019(4)
C65 0.028(5) 0.022(4) 0.048(6) -0.014(4) -0.014(4) -0.007(4)
C66 0.013(3) 0.017(3) 0.035(3) -0.011(3) -0.007(2) -0.006(2)
C67 0.015(3) 0.021(3) 0.034(3) -0.006(3) -0.011(3) -0.009(2)
C68 0.032(5) 0.023(4) 0.035(5) -0.012(4) -0.014(4) -0.007(4)
C69 0.039(5) 0.030(5) 0.030(5) -0.012(4) -0.010(4) -0.014(4)
C70 0.026(5) 0.031(5) 0.032(5) -0.006(4) -0.005(4) -0.013(4)
C71 0.016(4) 0.014(4) 0.036(5) -0.011(4) -0.011(4) 0.002(3)
C72 0.024(4) 0.019(4) 0.054(6) -0.007(4) -0.014(4) 0.000(3)
C73 0.013(4) 0.030(5) 0.036(5) -0.009(4) -0.015(4) -0.001(3)
C74 0.019(4) 0.017(4) 0.038(5) -0.014(4) -0.011(4) -0.005(3)
C75 0.026(4) 0.022(4) 0.045(5) -0.015(4) -0.012(4) -0.003(3)
C76 0.025(4) 0.021(4) 0.044(5) -0.004(4) -0.015(4) -0.003(3)
S1 0.0495(16) 0.0567(17) 0.0417(15) -0.0226(14) -0.0211(13) 0.0081(13)
O9 0.040(4) 0.091(6) 0.042(4) -0.017(4) -0.002(4) -0.009(4)
O10 0.035(4) 0.117(7) 0.083(6) -0.062(6) -0.016(4) 0.006(4)
O11 0.048(5) 0.068(5) 0.070(5) -0.035(4) -0.015(4) 0.011(4)
C9 0.040(7) 0.065(8) 0.069(8) -0.033(7) -0.006(6) 0.014(6)
F1 0.077(5) 0.115(6) 0.062(5) -0.025(5) 0.022(4) -0.035(5)
F2 0.072(5) 0.116(6) 0.078(5) -0.060(5) -0.023(4) -0.012(4)
F3 0.050(4) 0.090(5) 0.076(5) -0.034(4) -0.006(4) 0.013(4)
S2 0.0572(18) 0.0266(14) 0.033(2) -0.0029(15) -0.0065(16) 0.0105(12)
O12 0.094(17) 0.018(11) 0.034(13) -0.019(11) -0.015(14) 0.015(12)
O13 0.034(4) 0.042(8) 0.041(4) 0.010(4) 0.001(4) 0.011(5)
O14 0.069(14) 0.035(16) 0.12(2) 0.017(15) -0.034(16) -0.036(13)
C10 0.110(18) 0.028(7) 0.070(10) -0.014(7) -0.058(12) 0.002(9)
F4 0.15(3) 0.027(11) 0.055(12) -0.007(10) -0.012(17) 0.010(14)
F5 0.100(18) 0.062(13) 0.022(10) -0.009(9) -0.019(14) 0.041(15)
F6 0.13(2) 0.110(15) 0.08(2) -0.003(16) -0.061(17) -0.042(18)
S2' 0.0572(18) 0.0266(14) 0.033(2) -0.0029(15) -0.0065(16) 0.0105(12)
O12' 0.098(12) 0.053(10) 0.043(7) 0.007(7) 0.006(9) 0.040(10)
O13' 0.034(4) 0.042(8) 0.041(4) 0.010(4) 0.001(4) 0.011(5)
O14' 0.086(9) 0.035(8) 0.103(13) -0.014(7) -0.052(9) -0.014(6)
C10' 0.110(18) 0.028(7) 0.070(10) -0.014(7) -0.058(12) 0.002(9)
F4' 0.164(18) 0.046(7) 0.067(7) -0.024(6) -0.031(10) 0.056(8)
F5' 0.077(10) 0.075(7) 0.029(5) 0.008(5) 0.000(6) 0.015(7)
F6' 0.145(18) 0.099(8) 0.076(12) -0.008(9) -0.043(11) -0.049(11)

loop_
_atom_type_symbol
_atom_type_description
_atom_type_scat_dispersion_real
_atom_type_scat_dispersion_imag
_atom_type_scat_source
C C 0.0033 0.0016 'International Tables Vol C Tables 4.2.6.8 and 6.1.1.4'
H H 0.0000 0.0000 'International Tables Vol C Tables 4.2.6.8 and 6.1.1.4'
O O 0.0106 0.0060 'International Tables Vol C Tables 4.2.6.8 and 6.1.1.4'
F F 0.0171 0.0103 'International Tables Vol C Tables 4.2.6.8 and 6.1.1.4'
S S 0.1246 0.1234 'International Tables Vol C Tables 4.2.6.8 and 6.1.1.4'
Br Br -0.2901 2.4595 'International Tables Vol C Tables 4.2.6.8 and 6.1.1.4'
Ru Ru -1.2594 0.8363 'International Tables Vol C Tables 4.2.6.8 and 6.1.1.4'

loop_
_geom_angle_atom_site_label_1
_geom_angle_atom_site_label_2
_geom_angle_atom_site_label_3
_geom_angle
C1 Ru1 C2 89.9(4)
C1 Ru1 C24 116.4(4)
C2 Ru1 C24 96.0(4)
C1 Ru1 C25 92.0(4)
C2 Ru1 C25 127.7(3)
C24 Ru1 C25 38.6(3)
C1 Ru1 C23 152.9(4)
C2 Ru1 C23 98.0(3)
C24 Ru1 C23 37.3(3)
C25 Ru1 C23 62.8(3)
C1 Ru1 C21 104.4(3)
C2 Ru1 C21 158.0(3)
C24 Ru1 C21 62.9(3)
C25 Ru1 C21 37.1(3)
C23 Ru1 C21 62.0(3)
C1 Ru1 C22 140.4(3)
C2 Ru1 C22 129.4(3)
C24 Ru1 C22 61.6(3)
C25 Ru1 C22 61.7(3)
C23 Ru1 C22 36.3(3)
C21 Ru1 C22 36.9(3)
C1 Ru1 Br1 89.7(3)
C2 Ru1 Br1 91.5(3)
C24 Ru1 Br1 152.7(2)
C25 Ru1 Br1 140.8(2)
C23 Ru1 Br1 115.7(2)
C21 Ru1 Br1 104.9(2)
C22 Ru1 Br1 93.6(2)
C3 Ru2 C4 89.4(4)
C3 Ru2 C29 115.1(4)
C4 Ru2 C29 95.7(4)
C3 Ru2 C30 92.2(4)
C4 Ru2 C30 126.2(3)
C29 Ru2 C30 37.1(3)
C3 Ru2 C26 105.3(3)
C4 Ru2 C26 157.1(3)
C29 Ru2 C26 62.3(3)
C30 Ru2 C26 37.8(3)
C3 Ru2 C28 152.2(4)
C4 Ru2 C28 97.3(4)
C29 Ru2 C28 37.6(3)
C30 Ru2 C28 62.2(3)
C26 Ru2 C28 61.7(3)
C3 Ru2 C27 141.5(3)
C4 Ru2 C27 128.6(3)
C29 Ru2 C27 61.5(3)
C30 Ru2 C27 61.9(3)
C26 Ru2 C27 36.9(3)
C28 Ru2 C27 36.0(3)
C3 Ru2 Br1 90.7(3)
C4 Ru2 Br1 92.0(3)
C29 Ru2 Br1 153.0(3)
C30 Ru2 Br1 141.7(2)
C26 Ru2 Br1 105.1(2)
C28 Ru2 Br1 115.8(2)
C27 Ru2 Br1 93.8(2)
Ru1 Br1 Ru2 106.18(4)
O1 C1 Ru1 177.9(8)
O2 C2 Ru1 175.6(8)
O3 C3 Ru2 176.4(9)
O4 C4 Ru2 175.8(9)
C25 C21 C22 107.9(7)
C25 C21 C31 128.2(7)
C22 C21 C31 123.6(7)
C25 C21 Ru1 69.3(4)
C22 C21 Ru1 73.8(5)
C31 C21 Ru1 127.7(5)
C23 C22 C21 107.6(7)
C23 C22 C34 128.7(7)
C21 C22 C34 123.6(7)
C23 C22 Ru1 69.1(5)
C21 C22 Ru1 69.3(4)
C34 C22 Ru1 129.2(6)
C24 C23 C22 108.8(7)
C24 C23 Ru1 69.2(5)
C22 C23 Ru1 74.6(5)
C24 C23 H23 125.6
C22 C23 H23 125.6
Ru1 C23 H23 122.2
C23 C24 C25 107.8(7)
C23 C24 Ru1 73.5(5)
C25 C24 Ru1 71.2(5)
C23 C24 H24 126.1
C25 C24 H24 126.1
Ru1 C24 H24 120.9
C21 C25 C24 107.8(7)
C21 C25 Ru1 73.6(5)
C24 C25 Ru1 70.2(5)
C21 C25 H25 126.1
C24 C25 H25 126.1
Ru1 C25 H25 121.8
C27 C26 C30 106.9(7)
C27 C26 C31 124.2(7)
C30 C26 C31 128.5(7)
C27 C26 Ru2 73.3(5)
C30 C26 Ru2 69.3(5)
C31 C26 Ru2 128.1(6)
C28 C27 C26 108.3(7)
C28 C27 C34 128.1(7)
C26 C27 C34 123.5(7)
C28 C27 Ru2 70.3(5)
C26 C27 Ru2 69.7(5)
C34 C27 Ru2 129.7(6)
C27 C28 C29 107.9(7)
C27 C28 Ru2 73.7(5)
C29 C28 Ru2 69.0(5)
C27 C28 H28 126.0
C29 C28 H28 126.0
Ru2 C28 H28 122.9
C30 C29 C28 108.7(8)
C30 C29 Ru2 71.7(5)
C28 C29 Ru2 73.4(5)
C30 C29 H29 125.7
C28 C29 H29 125.7
Ru2 C29 H29 120.9
C29 C30 C26 108.2(8)
C29 C30 Ru2 71.2(5)
C26 C30 Ru2 72.9(5)
C29 C30 H30 125.9
C26 C30 H30 125.9
Ru2 C30 H30 121.7
C26 C31 C21 108.2(6)
C26 C31 C32 112.8(7)
C21 C31 C32 111.1(7)
C26 C31 C33 109.5(7)
C21 C31 C33 107.6(6)
C32 C31 C33 107.6(6)
C31 C32 H32A 109.5
C31 C32 H32B 109.5
H32A C32 H32B 109.5
C31 C32 H32C 109.5
H32A C32 H32C 109.5
H32B C32 H32C 109.5
C31 C33 H33A 109.5
C31 C33 H33B 109.5
H33A C33 H33B 109.5
C31 C33 H33C 109.5
H33A C33 H33C 109.5
H33B C33 H33C 109.5
C22 C34 C35 113.6(7)
C22 C34 C27 108.7(6)
C35 C34 C27 113.4(7)
C22 C34 C36 106.6(7)
C35 C34 C36 107.0(6)
C27 C34 C36 106.9(7)
C34 C35 H35A 109.5
C34 C35 H35B 109.5
H35A C35 H35B 109.5
C34 C35 H35C 109.5
H35A C35 H35C 109.5
H35B C35 H35C 109.5
C34 C36 H36A 109.5
C34 C36 H36B 109.5
H36A C36 H36B 109.5
C34 C36 H36C 109.5
H36A C36 H36C 109.5
H36B C36 H36C 109.5
C6 Ru3 C5 91.5(5)
C6 Ru3 C64 102.0(4)
C5 Ru3 C64 105.6(4)
C6 Ru3 C65 138.3(4)
C5 Ru3 C65 91.4(4)
C64 Ru3 C65 37.7(3)
C6 Ru3 C63 92.5(3)
C5 Ru3 C63 143.1(4)
C64 Ru3 C63 37.8(3)
C65 Ru3 C63 62.3(3)
C6 Ru3 C61 153.9(4)
C5 Ru3 C61 112.6(4)
C64 Ru3 C61 62.9(3)
C65 Ru3 C61 37.0(3)
C63 Ru3 C61 62.2(3)
C6 Ru3 C62 117.2(4)
C5 Ru3 C62 150.2(3)
C64 Ru3 C62 62.6(3)
C65 Ru3 C62 62.2(3)
C63 Ru3 C62 36.6(3)
C61 Ru3 C62 37.7(3)
C6 Ru3 Br2 90.2(4)
C5 Ru3 Br2 91.0(4)
C64 Ru3 Br2 158.9(2)
C65 Ru3 Br2 131.3(2)
C63 Ru3 Br2 125.6(2)
C61 Ru3 Br2 99.0(2)
C62 Ru3 Br2 96.5(2)
C7 Ru4 C8 90.3(6)
C7 Ru4 C69 105.3(4)
C8 Ru4 C69 104.0(4)
C7 Ru4 C70 90.8(4)
C8 Ru4 C70 139.5(4)
C69 Ru4 C70 37.3(3)
C7 Ru4 C68 143.4(4)
C8 Ru4 C68 94.7(4)
C69 Ru4 C68 38.4(3)
C70 Ru4 C68 62.6(3)
C7 Ru4 C66 112.3(4)
C8 Ru4 C66 155.8(4)
C69 Ru4 C66 62.9(3)
C70 Ru4 C66 37.6(3)
C68 Ru4 C66 62.1(3)
C7 Ru4 C67 149.5(4)
C8 Ru4 C67 119.2(4)
C69 Ru4 C67 62.6(3)
C70 Ru4 C67 62.3(3)
C68 Ru4 C67 36.3(3)
C66 Ru4 C67 37.4(3)
C7 Ru4 Br2 91.2(3)
C8 Ru4 Br2 89.3(3)
C69 Ru4 Br2 158.5(2)
C70 Ru4 Br2 131.2(2)
C68 Ru4 Br2 125.0(2)
C66 Ru4 Br2 98.4(2)
C67 Ru4 Br2 96.3(2)
Ru4 Br2 Ru3 113.43(4)
O5 C5 Ru3 175.3(8)
O6 C6 Ru3 173.9(10)
O7 C7 Ru4 172.2(9)
O8 C8 Ru4 176.5(9)
C65 C61 C62 107.6(7)
C65 C61 C71 128.0(7)
C62 C61 C71 124.1(7)
C65 C61 Ru3 70.6(4)
C62 C61 Ru3 72.2(4)
C71 C61 Ru3 127.5(5)
C63 C62 C61 107.1(7)
C63 C62 C74 127.7(7)
C61 C62 C74 125.0(7)
C63 C62 Ru3 70.2(4)
C61 C62 Ru3 70.1(4)
C74 C62 Ru3 128.9(5)
C62 C63 C64 109.2(7)
C62 C63 Ru3 73.2(4)
C64 C63 Ru3 69.9(4)
C62 C63 H63 125.4
C64 C63 H63 125.4
Ru3 C63 H63 123.1
C65 C64 C63 107.0(8)
C65 C64 Ru3 71.9(5)
C63 C64 Ru3 72.3(5)
C65 C64 H64 126.5
C63 C64 H64 126.5
Ru3 C64 H64 121.1
C61 C65 C64 109.1(7)
C61 C65 Ru3 72.4(4)
C64 C65 Ru3 70.4(5)
C61 C65 H65 125.5
C64 C65 H65 125.5
Ru3 C65 H65 123.4
C70 C66 C67 106.8(7)
C70 C66 C71 127.4(7)
C67 C66 C71 125.5(7)
C70 C66 Ru4 69.9(4)
C67 C66 Ru4 71.7(4)
C71 C66 Ru4 128.3(5)
C68 C67 C66 109.0(7)
C68 C67 C74 126.8(7)
C66 C67 C74 123.7(7)
C68 C67 Ru4 71.2(4)
C66 C67 Ru4 71.0(4)
C74 C67 Ru4 129.8(5)
C67 C68 C69 107.6(7)
C67 C68 Ru4 72.5(4)
C69 C68 Ru4 68.7(4)
C67 C68 H68 126.2
C69 C68 H68 126.2
Ru4 C68 H68 124.2
C70 C69 C68 107.7(8)
C70 C69 Ru4 72.3(5)
C68 C69 Ru4 72.8(5)
C70 C69 H69 126.2
C68 C69 H69 126.2
Ru4 C69 H69 120.5
C69 C70 C66 108.9(8)
C69 C70 Ru4 70.4(5)
C66 C70 Ru4 72.5(4)
C69 C70 H70 125.6
C66 C70 H70 125.6
Ru4 C70 H70 123.1
C61 C71 C66 108.7(6)
C61 C71 C72 111.8(7)
C66 C71 C72 111.9(7)
C61 C71 C73 108.3(6)
C66 C71 C73 107.7(6)
C72 C71 C73 108.3(6)
C71 C72 H72A 109.5
C71 C72 H72B 109.5
H72A C72 H72B 109.5
C71 C72 H72C 109.5
H72A C72 H72C 109.5
H72B C72 H72C 109.5
C71 C73 H73A 109.5
C71 C73 H73B 109.5
H73A C73 H73B 109.5
C71 C73 H73C 109.5
H73A C73 H73C 109.5
H73B C73 H73C 109.5
C62 C74 C67 108.5(6)
C62 C74 C75 113.1(6)
C67 C74 C75 112.4(7)
C62 C74 C76 106.8(6)
C67 C74 C76 106.4(6)
C75 C74 C76 109.3(6)
C74 C75 H75A 109.5
C74 C75 H75B 109.5
H75A C75 H75B 109.5
C74 C75 H75C 109.5
H75A C75 H75C 109.5
H75B C75 H75C 109.5
C74 C76 H76A 109.5
C74 C76 H76B 109.5
H76A C76 H76B 109.5
C74 C76 H76C 109.5
H76A C76 H76C 109.5
H76B C76 H76C 109.5
O10 S1 O9 117.4(5)
O10 S1 O11 115.1(5)
O9 S1 O11 112.1(5)
O10 S1 C9 101.7(5)
O9 S1 C9 105.4(5)
O11 S1 C9 102.8(5)
F1 C9 F3 109.8(9)
F1 C9 F2 106.9(10)
F3 C9 F2 105.3(9)
F1 C9 S1 113.0(8)
F3 C9 S1 111.2(8)
F2 C9 S1 110.3(7)
O13 S2 O12 115.5(10)
O13 S2 O14 115.4(10)
O12 S2 O14 115.9(10)
O13 S2 C10 102.7(13)
O12 S2 C10 104.5(12)
O14 S2 C10 99.7(13)
F4 C10 F6 106.7(12)
F4 C10 F5 107.1(11)
F6 C10 F5 106.7(12)
F4 C10 S2 110.3(15)
F6 C10 S2 113.5(15)
F5 C10 S2 112.1(14)
O13' S2' O12' 115.2(6)
O13' S2' O14' 114.9(6)
O12' S2' O14' 116.6(7)
O13' S2' C10' 102.6(6)
O12' S2' C10' 103.5(7)
O14' S2' C10' 100.9(7)
F4' C10' F6' 106.6(9)
F4' C10' F5' 108.0(9)
F6' C10' F5' 105.9(9)
F4' C10' S2' 111.6(9)
F6' C10' S2' 111.3(9)
F5' C10' S2' 113.0(8)

loop_
_geom_bond_atom_site_label_1
_geom_bond_atom_site_label_2
_geom_bond_distance
Ru1 C1 1.874(10)
Ru1 C2 1.896(9)
Ru1 C24 2.176(9)
Ru1 C25 2.189(8)
Ru1 C23 2.232(9)
Ru1 C21 2.245(8)
Ru1 C22 2.303(8)
Ru1 Br1 2.5393(11)
Ru2 C3 1.910(10)
Ru2 C4 1.917(10)
Ru2 C29 2.177(9)
Ru2 C30 2.184(9)
Ru2 C26 2.231(8)
Ru2 C28 2.235(9)
Ru2 C27 2.278(8)
Ru2 Br1 2.5398(11)
C1 O1 1.170(10)
C2 O2 1.138(10)
C3 O3 1.109(11)
C4 O4 1.127(10)
C21 C25 1.412(11)
C21 C22 1.440(11)
C21 C31 1.519(11)
C22 C23 1.415(11)
C22 C34 1.505(11)
C23 C24 1.409(12)
C23 H23 0.9500
C24 C25 1.442(11)
C24 H24 0.9500
C25 H25 0.9500
C26 C27 1.428(10)
C26 C30 1.429(11)
C26 C31 1.507(10)
C27 C28 1.396(11)
C27 C34 1.520(11)
C28 C29 1.422(12)
C28 H28 0.9500
C29 C30 1.387(11)
C29 H29 0.9500
C30 H30 0.9500
C31 C32 1.531(11)
C31 C33 1.539(11)
C32 H32A 0.9800
C32 H32B 0.9800
C32 H32C 0.9800
C33 H33A 0.9800
C33 H33B 0.9800
C33 H33C 0.9800
C34 C35 1.517(11)
C34 C36 1.554(11)
C35 H35A 0.9800
C35 H35B 0.9800
C35 H35C 0.9800
C36 H36A 0.9800
C36 H36B 0.9800
C36 H36C 0.9800
Ru3 C6 1.873(9)
Ru3 C5 1.874(10)
Ru3 C64 2.189(8)
Ru3 C65 2.209(8)
Ru3 C63 2.221(8)
Ru3 C61 2.232(7)
Ru3 C62 2.260(7)
Ru3 Br2 2.5398(13)
Ru4 C7 1.877(11)
Ru4 C8 1.884(10)
Ru4 C69 2.171(8)
Ru4 C70 2.196(8)
Ru4 C68 2.225(8)
Ru4 C66 2.231(7)
Ru4 C67 2.241(8)
Ru4 Br2 2.5324(12)
C5 O5 1.145(11)
C6 O6 1.134(11)
C7 O7 1.115(12)
C8 O8 1.139(11)
C61 C65 1.409(11)
C61 C62 1.452(10)
C61 C71 1.498(11)
C62 C63 1.408(11)
C62 C74 1.494(11)
C63 C64 1.430(12)
C63 H63 0.9500
C64 C65 1.422(12)
C64 H64 0.9500
C65 H65 0.9500
C66 C70 1.426(11)
C66 C67 1.432(10)
C66 C71 1.502(11)
C67 C68 1.391(11)
C67 C74 1.519(11)
C68 C69 1.448(12)
C68 H68 0.9500
C69 C70 1.397(12)
C69 H69 0.9500
C70 H70 0.9500
C71 C72 1.526(10)
C71 C73 1.550(10)
C72 H72A 0.9800
C72 H72B 0.9800
C72 H72C 0.9800
C73 H73A 0.9800
C73 H73B 0.9800
C73 H73C 0.9800
C74 C75 1.536(10)
C74 C76 1.541(10)
C75 H75A 0.9800
C75 H75B 0.9800
C75 H75C 0.9800
C76 H76A 0.9800
C76 H76B 0.9800
C76 H76C 0.9800
S1 O10 1.396(8)
S1 O9 1.429(8)
S1 O11 1.472(7)
S1 C9 1.785(9)
C9 F1 1.309(13)
C9 F3 1.319(12)
C9 F2 1.369(13)
S2 O13 1.435(8)
S2 O12 1.437(8)
S2 O14 1.438(8)
S2 C10 1.785(11)
C10 F4 1.314(9)
C10 F6 1.315(9)
C10 F5 1.318(9)
S2' O13' 1.434(6)
S2' O12' 1.437(7)
S2' O14' 1.439(7)
S2' C10' 1.786(10)
C10' F4' 1.312(8)
C10' F6' 1.317(8)
C10' F5' 1.322(8)

loop_
_geom_torsion_atom_site_label_1
_geom_torsion_atom_site_label_2
_geom_torsion_atom_site_label_3
_geom_torsion_atom_site_label_4
_geom_torsion
C1 Ru1 Br1 Ru2 -92.6(3)
C2 Ru1 Br1 Ru2 177.5(3)
C24 Ru1 Br1 Ru2 71.4(5)
C25 Ru1 Br1 Ru2 0.2(4)
C23 Ru1 Br1 Ru2 77.9(2)
C21 Ru1 Br1 Ru2 12.2(2)
C22 Ru1 Br1 Ru2 47.9(2)
C3 Ru2 Br1 Ru1 93.8(3)
C4 Ru2 Br1 Ru1 -176.8(3)
C29 Ru2 Br1 Ru1 -70.2(5)
C30 Ru2 Br1 Ru1 -0.6(4)
C26 Ru2 Br1 Ru1 -12.2(2)
C28 Ru2 Br1 Ru1 -77.7(2)
C27 Ru2 Br1 Ru1 -47.9(2)
C2 Ru1 C1 O1 -123(23)
C24 Ru1 C1 O1 -26(23)
C25 Ru1 C1 O1 5(23)
C23 Ru1 C1 O1 -15(23)
C21 Ru1 C1 O1 40(23)
C22 Ru1 C1 O1 50(23)
Br1 Ru1 C1 O1 146(23)
C1 Ru1 C2 O2 85(11)
C24 Ru1 C2 O2 -31(11)
C25 Ru1 C2 O2 -7(11)
C23 Ru1 C2 O2 -69(11)
C21 Ru1 C2 O2 -46(11)
C22 Ru1 C2 O2 -89(11)
Br1 Ru1 C2 O2 175(11)
C4 Ru2 C3 O3 100(14)
C29 Ru2 C3 O3 4(14)
C30 Ru2 C3 O3 -26(14)
C26 Ru2 C3 O3 -62(14)
C28 Ru2 C3 O3 -5(15)
C27 Ru2 C3 O3 -71(14)
Br1 Ru2 C3 O3 -168(14)
C3 Ru2 C4 O4 -107(11)
C29 Ru2 C4 O4 8(11)
C30 Ru2 C4 O4 -15(11)
C26 Ru2 C4 O4 23(12)
C28 Ru2 C4 O4 46(11)
C27 Ru2 C4 O4 66(11)
Br1 Ru2 C4 O4 162(11)
C1 Ru1 C21 C25 -73.7(6)
C2 Ru1 C21 C25 55.4(10)
C24 Ru1 C21 C25 38.9(5)
C23 Ru1 C21 C25 81.1(5)
C22 Ru1 C21 C25 116.9(7)
Br1 Ru1 C21 C25 -167.4(4)
C1 Ru1 C21 C22 169.4(5)
C2 Ru1 C21 C22 -61.4(10)
C24 Ru1 C21 C22 -78.0(5)
C25 Ru1 C21 C22 -116.9(7)
C23 Ru1 C21 C22 -35.8(5)
Br1 Ru1 C21 C22 75.8(4)
C1 Ru1 C21 C31 49.1(8)
C2 Ru1 C21 C31 178.3(8)
C24 Ru1 C21 C31 161.7(8)
C25 Ru1 C21 C31 122.9(9)
C23 Ru1 C21 C31 -156.0(8)
C22 Ru1 C21 C31 -120.3(9)
Br1 Ru1 C21 C31 -44.5(7)
C25 C21 C22 C23 -2.6(9)
C31 C21 C22 C23 -176.6(7)
Ru1 C21 C22 C23 58.7(6)
C25 C21 C22 C34 174.7(7)
C31 C21 C22 C34 0.7(12)
Ru1 C21 C22 C34 -124.0(8)
C25 C21 C22 Ru1 -61.3(6)
C31 C21 C22 Ru1 124.8(8)
C1 Ru1 C22 C23 -135.6(6)
C2 Ru1 C22 C23 35.5(6)
C24 Ru1 C22 C23 -37.6(5)
C25 Ru1 C22 C23 -81.7(5)
C21 Ru1 C22 C23 -119.4(7)
Br1 Ru1 C22 C23 130.4(4)
C1 Ru1 C22 C21 -16.2(8)
C2 Ru1 C22 C21 154.9(5)
C24 Ru1 C22 C21 81.8(5)
C25 Ru1 C22 C21 37.7(5)
C23 Ru1 C22 C21 119.4(7)
Br1 Ru1 C22 C21 -110.2(4)
C1 Ru1 C22 C34 100.8(8)
C2 Ru1 C22 C34 -88.1(8)
C24 Ru1 C22 C34 -161.2(8)
C25 Ru1 C22 C34 154.7(8)
C23 Ru1 C22 C34 -123.6(9)
C21 Ru1 C22 C34 117.0(9)
Br1 Ru1 C22 C34 6.9(7)
C21 C22 C23 C24 2.3(10)
C34 C22 C23 C24 -174.8(8)
Ru1 C22 C23 C24 61.1(6)
C21 C22 C23 Ru1 -58.8(6)
C34 C22 C23 Ru1 124.1(9)
C1 Ru1 C23 C24 -16.3(10)
C2 Ru1 C23 C24 89.4(5)
C25 Ru1 C23 C24 -39.1(5)
C21 Ru1 C23 C24 -81.2(5)
C22 Ru1 C23 C24 -117.5(7)
Br1 Ru1 C23 C24 -175.1(4)
C1 Ru1 C23 C22 101.2(8)
C2 Ru1 C23 C22 -153.1(5)
C24 Ru1 C23 C22 117.5(7)
C25 Ru1 C23 C22 78.4(5)
C21 Ru1 C23 C22 36.3(4)
Br1 Ru1 C23 C22 -57.5(5)
C22 C23 C24 C25 -1.2(10)
Ru1 C23 C24 C25 63.4(6)
C22 C23 C24 Ru1 -64.6(6)
C1 Ru1 C24 C23 171.8(5)
C2 Ru1 C24 C23 -95.3(5)
C25 Ru1 C24 C23 115.9(7)
C21 Ru1 C24 C23 78.5(5)
C22 Ru1 C24 C23 36.7(5)
Br1 Ru1 C24 C23 9.7(8)
C1 Ru1 C24 C25 55.9(6)
C2 Ru1 C24 C25 148.8(5)
C23 Ru1 C24 C25 -115.9(7)
C21 Ru1 C24 C25 -37.4(5)
C22 Ru1 C24 C25 -79.3(5)
Br1 Ru1 C24 C25 -106.2(6)
C22 C21 C25 C24 1.9(9)
C31 C21 C25 C24 175.5(8)
Ru1 C21 C25 C24 -62.3(6)
C22 C21 C25 Ru1 64.2(6)
C31 C21 C25 Ru1 -122.2(8)
C23 C24 C25 C21 -0.5(10)
Ru1 C24 C25 C21 64.5(6)
C23 C24 C25 Ru1 -64.9(6)
C1 Ru1 C25 C21 111.5(5)
C2 Ru1 C25 C21 -157.1(5)
C24 Ru1 C25 C21 -116.4(7)
C23 Ru1 C25 C21 -78.7(5)
C22 Ru1 C25 C21 -37.5(5)
Br1 Ru1 C25 C21 19.5(7)
C1 Ru1 C25 C24 -132.1(5)
C2 Ru1 C25 C24 -40.7(7)
C23 Ru1 C25 C24 37.7(5)
C21 Ru1 C25 C24 116.4(7)
C22 Ru1 C25 C24 79.0(5)
Br1 Ru1 C25 C24 135.9(4)
C3 Ru2 C26 C27 -170.8(5)
C4 Ru2 C26 C27 61.1(10)
C29 Ru2 C26 C27 78.5(5)
C30 Ru2 C26 C27 115.9(7)
C28 Ru2 C26 C27 35.7(5)
Br1 Ru2 C26 C27 -75.8(5)
C3 Ru2 C26 C30 73.3(6)
C4 Ru2 C26 C30 -54.8(10)
C29 Ru2 C26 C30 -37.5(5)
C28 Ru2 C26 C30 -80.2(5)
C27 Ru2 C26 C30 -115.9(7)
Br1 Ru2 C26 C30 168.3(4)
C3 Ru2 C26 C31 -50.0(7)
C4 Ru2 C26 C31 -178.1(7)
C29 Ru2 C26 C31 -160.8(8)
C30 Ru2 C26 C31 -123.3(9)
C28 Ru2 C26 C31 156.5(8)
C27 Ru2 C26 C31 120.8(9)
Br1 Ru2 C26 C31 45.0(7)
C30 C26 C27 C28 1.6(10)
C31 C26 C27 C28 175.0(7)
Ru2 C26 C27 C28 -60.0(6)
C30 C26 C27 C34 -173.6(7)
C31 C26 C27 C34 -0.2(13)
Ru2 C26 C27 C34 124.9(8)
C30 C26 C27 Ru2 61.6(6)
C31 C26 C27 Ru2 -125.1(8)
C3 Ru2 C27 C28 133.5(6)
C4 Ru2 C27 C28 -35.0(7)
C29 Ru2 C27 C28 38.2(5)
C30 Ru2 C27 C28 80.5(5)
C26 Ru2 C27 C28 119.2(7)
Br1 Ru2 C27 C28 -130.6(5)
C3 Ru2 C27 C26 14.3(8)
C4 Ru2 C27 C26 -154.1(5)
C29 Ru2 C27 C26 -81.0(5)
C30 Ru2 C27 C26 -38.6(5)
C28 Ru2 C27 C26 -119.2(7)
Br1 Ru2 C27 C26 110.3(4)
C3 Ru2 C27 C34 -102.9(8)
C4 Ru2 C27 C34 88.6(8)
C29 Ru2 C27 C34 161.8(8)
C30 Ru2 C27 C34 -155.9(8)
C26 Ru2 C27 C34 -117.2(9)
C28 Ru2 C27 C34 123.6(9)
Br1 Ru2 C27 C34 -7.0(7)
C26 C27 C28 C29 -1.2(10)
C34 C27 C28 C29 173.6(8)
Ru2 C27 C28 C29 -60.9(6)
C26 C27 C28 Ru2 59.6(6)
C34 C27 C28 Ru2 -125.5(9)
C3 Ru2 C28 C27 -104.1(8)
C4 Ru2 C28 C27 153.1(5)
C29 Ru2 C28 C27 -117.1(7)
C30 Ru2 C28 C27 -79.6(5)
C26 Ru2 C28 C27 -36.6(5)
Br1 Ru2 C28 C27 57.3(5)
C3 Ru2 C28 C29 13.0(10)
C4 Ru2 C28 C29 -89.8(5)
C30 Ru2 C28 C29 37.5(5)
C26 Ru2 C28 C29 80.5(5)
C27 Ru2 C28 C29 117.1(7)
Br1 Ru2 C28 C29 174.4(4)
C27 C28 C29 C30 0.4(10)
Ru2 C28 C29 C30 -63.5(6)
C27 C28 C29 Ru2 63.9(6)
C3 Ru2 C29 C30 -56.6(6)
C4 Ru2 C29 C30 -148.6(6)
C26 Ru2 C29 C30 38.1(5)
C28 Ru2 C29 C30 116.8(8)
C27 Ru2 C29 C30 80.2(6)
Br1 Ru2 C29 C30 105.6(6)
C3 Ru2 C29 C28 -173.4(5)
C4 Ru2 C29 C28 94.7(5)
C30 Ru2 C29 C28 -116.8(8)
C26 Ru2 C29 C28 -78.6(5)
C27 Ru2 C29 C28 -36.6(5)
Br1 Ru2 C29 C28 -11.1(8)
C28 C29 C30 C26 0.6(10)
Ru2 C29 C30 C26 -64.0(6)
C28 C29 C30 Ru2 64.6(6)
C27 C26 C30 C29 -1.4(10)
C31 C26 C30 C29 -174.3(8)
Ru2 C26 C30 C29 62.8(6)
C27 C26 C30 Ru2 -64.2(6)
C31 C26 C30 Ru2 122.8(9)
C3 Ru2 C30 C29 130.9(6)
C4 Ru2 C30 C29 40.0(7)
C26 Ru2 C30 C29 -116.7(8)
C28 Ru2 C30 C29 -38.0(5)
C27 Ru2 C30 C29 -79.0(6)
Br1 Ru2 C30 C29 -135.2(5)
C3 Ru2 C30 C26 -112.4(5)
C4 Ru2 C30 C26 156.8(5)
C29 Ru2 C30 C26 116.7(8)
C28 Ru2 C30 C26 78.8(5)
C27 Ru2 C30 C26 37.8(5)
Br1 Ru2 C30 C26 -18.5(7)
C27 C26 C31 C21 22.3(11)
C30 C26 C31 C21 -165.8(8)
Ru2 C26 C31 C21 -73.0(8)
C27 C26 C31 C32 145.6(8)
C30 C26 C31 C32 -42.6(11)
Ru2 C26 C31 C32 50.3(9)
C27 C26 C31 C33 -94.7(9)
C30 C26 C31 C33 77.2(11)
Ru2 C26 C31 C33 170.0(5)
C25 C21 C31 C26 164.7(8)
C22 C21 C31 C26 -22.6(11)
Ru1 C21 C31 C26 72.5(8)
C25 C21 C31 C32 40.5(11)
C22 C21 C31 C32 -146.9(8)
Ru1 C21 C31 C32 -51.7(9)
C25 C21 C31 C33 -77.1(10)
C22 C21 C31 C33 95.6(9)
Ru1 C21 C31 C33 -169.3(5)
C23 C22 C34 C35 -34.4(12)
C21 C22 C34 C35 148.9(8)
Ru1 C22 C34 C35 59.2(9)
C23 C22 C34 C27 -161.7(8)
C21 C22 C34 C27 21.6(11)
Ru1 C22 C34 C27 -68.1(9)
C23 C22 C34 C36 83.3(10)
C21 C22 C34 C36 -93.4(9)
Ru1 C22 C34 C36 176.9(6)
C28 C27 C34 C22 163.9(8)
C26 C27 C34 C22 -22.0(11)
Ru2 C27 C34 C22 68.6(9)
C28 C27 C34 C35 36.5(12)
C26 C27 C34 C35 -149.4(8)
Ru2 C27 C34 C35 -58.9(9)
C28 C27 C34 C36 -81.3(10)
C26 C27 C34 C36 92.9(9)
Ru2 C27 C34 C36 -176.6(6)
C7 Ru4 Br2 Ru3 124.8(4)
C8 Ru4 Br2 Ru3 -144.9(4)
C69 Ru4 Br2 Ru3 -15.8(6)
C70 Ru4 Br2 Ru3 32.7(3)
C68 Ru4 Br2 Ru3 -49.6(3)
C66 Ru4 Br2 Ru3 12.06(19)
C67 Ru4 Br2 Ru3 -25.6(2)
C6 Ru3 Br2 Ru4 143.1(4)
C5 Ru3 Br2 Ru4 -125.4(3)
C64 Ru3 Br2 Ru4 17.0(7)
C65 Ru3 Br2 Ru4 -32.7(3)
C63 Ru3 Br2 Ru4 49.8(3)
C61 Ru3 Br2 Ru4 -12.4(2)
C62 Ru3 Br2 Ru4 25.63(19)
C6 Ru3 C5 O5 -160(14)
C64 Ru3 C5 O5 -57(14)
C65 Ru3 C5 O5 -22(14)
C63 Ru3 C5 O5 -64(14)
C61 Ru3 C5 O5 9(14)
C62 Ru3 C5 O5 4(15)
Br2 Ru3 C5 O5 109(14)
C5 Ru3 C6 O6 171(11)
C64 Ru3 C6 O6 65(11)
C65 Ru3 C6 O6 77(12)
C63 Ru3 C6 O6 28(11)
C61 Ru3 C6 O6 13(12)
C62 Ru3 C6 O6 -1(12)
Br2 Ru3 C6 O6 -98(11)
C8 Ru4 C7 O7 133(10)
C69 Ru4 C7 O7 28(11)
C70 Ru4 C7 O7 -7(10)
C68 Ru4 C7 O7 35(11)
C66 Ru4 C7 O7 -38(11)
C67 Ru4 C7 O7 -33(11)
Br2 Ru4 C7 O7 -138(10)
C7 Ru4 C8 O8 -113(20)
C69 Ru4 C8 O8 -7(20)
C70 Ru4 C8 O8 -21(20)
C68 Ru4 C8 O8 31(20)
C66 Ru4 C8 O8 47(20)
C67 Ru4 C8 O8 59(20)
Br2 Ru4 C8 O8 156(20)
C6 Ru3 C61 C65 96.3(11)
C5 Ru3 C61 C65 -59.4(6)
C64 Ru3 C61 C65 37.1(5)
C63 Ru3 C61 C65 80.0(5)
C62 Ru3 C61 C65 116.7(7)
Br2 Ru3 C61 C65 -154.3(4)
C6 Ru3 C61 C62 -20.4(12)
C5 Ru3 C61 C62 -176.1(5)
C64 Ru3 C61 C62 -79.5(5)
C65 Ru3 C61 C62 -116.7(7)
C63 Ru3 C61 C62 -36.7(5)
Br2 Ru3 C61 C62 89.0(4)
C6 Ru3 C61 C71 -140.1(11)
C5 Ru3 C61 C71 64.2(8)
C64 Ru3 C61 C71 160.8(8)
C65 Ru3 C61 C71 123.6(9)
C63 Ru3 C61 C71 -156.4(8)
C62 Ru3 C61 C71 -119.7(9)
Br2 Ru3 C61 C71 -30.7(7)
C65 C61 C62 C63 -1.5(8)
C71 C61 C62 C63 -175.5(7)
Ru3 C61 C62 C63 60.7(5)
C65 C61 C62 C74 173.6(7)
C71 C61 C62 C74 -0.4(11)
Ru3 C61 C62 C74 -124.2(7)
C65 C61 C62 Ru3 -62.2(5)
C71 C61 C62 Ru3 123.7(7)
C6 Ru3 C62 C63 52.5(6)
C5 Ru3 C62 C63 -110.3(9)
C64 Ru3 C62 C63 -37.4(5)
C65 Ru3 C62 C63 -80.2(5)
C61 Ru3 C62 C63 -117.6(7)
Br2 Ru3 C62 C63 146.1(4)
C6 Ru3 C62 C61 170.1(6)
C5 Ru3 C62 C61 7.3(10)
C64 Ru3 C62 C61 80.2(5)
C65 Ru3 C62 C61 37.4(5)
C63 Ru3 C62 C61 117.6(7)
Br2 Ru3 C62 C61 -96.3(4)
C6 Ru3 C62 C74 -70.5(8)
C5 Ru3 C62 C74 126.7(9)
C64 Ru3 C62 C74 -160.4(8)
C65 Ru3 C62 C74 156.9(8)
C63 Ru3 C62 C74 -123.0(8)
C61 Ru3 C62 C74 119.4(9)
Br2 Ru3 C62 C74 23.1(7)
C61 C62 C63 C64 0.3(8)
C74 C62 C63 C64 -174.6(7)
Ru3 C62 C63 C64 60.9(5)
C61 C62 C63 Ru3 -60.6(5)
C74 C62 C63 Ru3 124.4(7)
C6 Ru3 C63 C62 -135.1(6)
C5 Ru3 C63 C62 129.1(7)
C64 Ru3 C63 C62 118.5(7)
C65 Ru3 C63 C62 79.8(5)
C61 Ru3 C63 C62 37.8(4)
Br2 Ru3 C63 C62 -43.0(5)
C6 Ru3 C63 C64 106.4(6)
C5 Ru3 C63 C64 10.6(8)
C65 Ru3 C63 C64 -38.7(5)
C61 Ru3 C63 C64 -80.7(5)
C62 Ru3 C63 C64 -118.5(7)
Br2 Ru3 C63 C64 -161.5(4)
C62 C63 C64 C65 1.0(9)
Ru3 C63 C64 C65 64.0(5)
C62 C63 C64 Ru3 -63.0(5)
C6 Ru3 C64 C65 166.3(6)
C5 Ru3 C64 C65 71.3(6)
C63 Ru3 C64 C65 -115.3(7)
C61 Ru3 C64 C65 -36.4(5)
C62 Ru3 C64 C65 -79.1(5)
Br2 Ru3 C64 C65 -69.5(8)
C6 Ru3 C64 C63 -78.4(6)
C5 Ru3 C64 C63 -173.4(5)
C65 Ru3 C64 C63 115.3(7)
C61 Ru3 C64 C63 78.8(5)
C62 Ru3 C64 C63 36.2(4)
Br2 Ru3 C64 C63 45.8(9)
C62 C61 C65 C64 2.1(8)
C71 C61 C65 C64 175.9(7)
Ru3 C61 C65 C64 -61.1(5)
C62 C61 C65 Ru3 63.2(5)
C71 C61 C65 Ru3 -123.0(7)
C63 C64 C65 C61 -1.9(9)
Ru3 C64 C65 C61 62.3(5)
C63 C64 C65 Ru3 -64.3(5)
C6 Ru3 C65 C61 -138.9(7)
C5 Ru3 C65 C61 127.3(6)
C64 Ru3 C65 C61 -118.6(7)
C63 Ru3 C65 C61 -79.8(5)
C62 Ru3 C65 C61 -38.2(4)
Br2 Ru3 C65 C61 34.7(5)
C6 Ru3 C65 C64 -20.3(8)
C5 Ru3 C65 C64 -114.1(6)
C63 Ru3 C65 C64 38.8(5)
C61 Ru3 C65 C64 118.6(7)
C62 Ru3 C65 C64 80.4(5)
Br2 Ru3 C65 C64 153.3(4)
C7 Ru4 C66 C70 59.4(6)
C8 Ru4 C66 C70 -98.5(11)
C69 Ru4 C66 C70 -36.9(5)
C68 Ru4 C66 C70 -80.5(5)
C67 Ru4 C66 C70 -116.4(6)
Br2 Ru4 C66 C70 154.2(4)
C7 Ru4 C66 C67 175.8(5)
C8 Ru4 C66 C67 17.9(12)
C69 Ru4 C66 C67 79.5(5)
C70 Ru4 C66 C67 116.4(6)
C68 Ru4 C66 C67 36.0(4)
Br2 Ru4 C66 C67 -89.4(4)
C7 Ru4 C66 C71 -62.9(8)
C8 Ru4 C66 C71 139.1(10)
C69 Ru4 C66 C71 -159.2(8)
C70 Ru4 C66 C71 -122.3(9)
C68 Ru4 C66 C71 157.2(8)
C67 Ru4 C66 C71 121.2(9)
Br2 Ru4 C66 C71 31.8(7)
C70 C66 C67 C68 0.0(8)
C71 C66 C67 C68 174.1(7)
Ru4 C66 C67 C68 -61.4(5)
C70 C66 C67 C74 -172.8(6)
C71 C66 C67 C74 1.3(11)
Ru4 C66 C67 C74 125.8(7)
C70 C66 C67 Ru4 61.4(5)
C71 C66 C67 Ru4 -124.5(7)
C7 Ru4 C67 C68 111.1(9)
C8 Ru4 C67 C68 -52.9(6)
C69 Ru4 C67 C68 38.4(5)
C70 Ru4 C67 C68 80.7(5)
C66 Ru4 C67 C68 118.8(7)
Br2 Ru4 C67 C68 -145.7(4)
C7 Ru4 C67 C66 -7.6(10)
C8 Ru4 C67 C66 -171.7(5)
C69 Ru4 C67 C66 -80.4(5)
C70 Ru4 C67 C66 -38.1(4)
C68 Ru4 C67 C66 -118.8(7)
Br2 Ru4 C67 C66 95.6(4)
C7 Ru4 C67 C74 -126.1(9)
C8 Ru4 C67 C74 69.8(8)
C69 Ru4 C67 C74 161.1(8)
C70 Ru4 C67 C74 -156.6(8)
C68 Ru4 C67 C74 122.7(9)
C66 Ru4 C67 C74 -118.5(9)
Br2 Ru4 C67 C74 -22.9(7)
C66 C67 C68 C69 1.2(8)
C74 C67 C68 C69 173.7(7)
Ru4 C67 C68 C69 -60.0(5)
C66 C67 C68 Ru4 61.2(5)
C74 C67 C68 Ru4 -126.2(7)
C7 Ru4 C68 C67 -127.5(9)
C8 Ru4 C68 C67 135.7(6)
C69 Ru4 C68 C67 -117.6(7)
C70 Ru4 C68 C67 -79.6(5)
C66 Ru4 C68 C67 -37.0(4)
Br2 Ru4 C68 C67 43.2(5)
C7 Ru4 C68 C69 -9.8(10)
C8 Ru4 C68 C69 -106.7(6)
C70 Ru4 C68 C69 38.0(5)
C66 Ru4 C68 C69 80.6(5)
C67 Ru4 C68 C69 117.6(7)
Br2 Ru4 C68 C69 160.9(4)
C67 C68 C69 C70 -2.0(9)
Ru4 C68 C69 C70 -64.4(5)
C67 C68 C69 Ru4 62.4(5)
C7 Ru4 C69 C70 -70.5(7)
C8 Ru4 C69 C70 -164.7(6)
C68 Ru4 C69 C70 115.6(7)
C66 Ru4 C69 C70 37.2(5)
C67 Ru4 C69 C70 79.4(5)
Br2 Ru4 C69 C70 68.4(8)
C7 Ru4 C69 C68 173.9(6)
C8 Ru4 C69 C68 79.7(6)
C70 Ru4 C69 C68 -115.6(7)
C66 Ru4 C69 C68 -78.5(5)
C67 Ru4 C69 C68 -36.2(4)
Br2 Ru4 C69 C68 -47.2(9)
C68 C69 C70 C66 2.0(9)
Ru4 C69 C70 C66 -62.7(5)
C68 C69 C70 Ru4 64.7(5)
C67 C66 C70 C69 -1.3(8)
C71 C66 C70 C69 -175.2(7)
Ru4 C66 C70 C69 61.3(5)
C67 C66 C70 Ru4 -62.6(5)
C71 C66 C70 Ru4 123.4(7)
C7 Ru4 C70 C69 114.6(7)
C8 Ru4 C70 C69 23.2(9)
C68 Ru4 C70 C69 -39.2(5)
C66 Ru4 C70 C69 -118.2(7)
C67 Ru4 C70 C69 -80.3(5)
Br2 Ru4 C70 C69 -153.1(4)
C7 Ru4 C70 C66 -127.2(6)
C8 Ru4 C70 C66 141.4(7)
C69 Ru4 C70 C66 118.2(7)
C68 Ru4 C70 C66 79.0(5)
C67 Ru4 C70 C66 37.9(4)
Br2 Ru4 C70 C66 -35.0(6)
C65 C61 C71 C66 171.4(7)
C62 C61 C71 C66 -15.8(9)
Ru3 C61 C71 C66 77.3(7)
C65 C61 C71 C72 47.4(10)
C62 C61 C71 C72 -139.8(7)
Ru3 C61 C71 C72 -46.7(9)
C65 C61 C71 C73 -71.8(9)
C62 C61 C71 C73 101.0(8)
Ru3 C61 C71 C73 -165.9(5)
C70 C66 C71 C61 -171.7(7)
C67 C66 C71 C61 15.5(10)
Ru4 C66 C71 C61 -78.7(7)
C70 C66 C71 C72 -47.7(10)
C67 C66 C71 C72 139.4(7)
Ru4 C66 C71 C72 45.3(9)
C70 C66 C71 C73 71.2(9)
C67 C66 C71 C73 -101.7(8)
Ru4 C66 C71 C73 164.2(5)
C63 C62 C74 C67 -169.0(7)
C61 C62 C74 C67 16.9(9)
Ru3 C62 C74 C67 -74.8(7)
C63 C62 C74 C75 -43.5(10)
C61 C62 C74 C75 142.4(7)
Ru3 C62 C74 C75 50.6(9)
C63 C62 C74 C76 76.7(9)
C61 C62 C74 C76 -97.3(8)
Ru3 C62 C74 C76 170.9(5)
C68 C67 C74 C62 171.2(7)
C66 C67 C74 C62 -17.3(9)
Ru4 C67 C74 C62 75.4(8)
C68 C67 C74 C75 45.3(10)
C66 C67 C74 C75 -143.1(7)
Ru4 C67 C74 C75 -50.5(9)
C68 C67 C74 C76 -74.2(9)
C66 C67 C74 C76 97.3(8)
Ru4 C67 C74 C76 -170.1(5)
O10 S1 C9 F1 -54.5(10)
O9 S1 C9 F1 -177.4(8)
O11 S1 C9 F1 65.0(10)
O10 S1 C9 F3 69.5(10)
O9 S1 C9 F3 -53.4(10)
O11 S1 C9 F3 -171.0(9)
O10 S1 C9 F2 -174.1(8)
O9 S1 C9 F2 63.0(9)
O11 S1 C9 F2 -54.6(10)
O13 S2 C10 F4 64(3)
O12 S2 C10 F4 -175(3)
O14 S2 C10 F4 -55(2)
O13 S2 C10 F6 -56(3)
O12 S2 C10 F6 65(2)
O14 S2 C10 F6 -175(2)
O13 S2 C10 F5 -177(2)
O12 S2 C10 F5 -56(3)
O14 S2 C10 F5 64(2)
O13' S2' C10' F4' 51.3(12)
O12' S2' C10' F4' 171.4(12)
O14' S2' C10' F4' -67.5(12)
O13' S2' C10' F6' -67.7(11)
O12' S2' C10' F6' 52.4(11)
O14' S2' C10' F6' 173.5(11)
O13' S2' C10' F5' 173.3(11)
O12' S2' C10' F5' -66.6(12)
O14' S2' C10' F5' 54.5(11)
